data_4067932
loop_
_publ_author_name
'Cain, Matthew F.'
'Glueck, David S.'
'Golen, James A.'
'Rheingold, Arnold L.'

_publ_section_title
;
 Asymmetric Synthesis and Metal Complexes of aC3-Symmetric P-Stereogenic
 Triphosphine, (R)-MeSi(CH2PMe(t-Bu))3(MT-Siliphos)
;
_journal_issue 3
_journal_name_full Organometallics
_journal_page_first 775
_journal_paper_doi 10.1021/om200930k
_journal_volume 31
_journal_year 2012
_chemical_formula_sum 'C27 H53 F3 O3 P3 Rh S Si'
_chemical_formula_weight 738.66
_chemical_name_systematic
; 
 ? 
;
_space_group_IT_number 1
_symmetry_cell_setting triclinic
_symmetry_space_group_name_Hall 'P 1'
_symmetry_space_group_name_H-M 'P 1'
_atom_sites_solution_hydrogens geom
_atom_sites_solution_primary direct
_atom_sites_solution_secondary difmap
_audit_creation_method SHELXL-97
_cell_angle_alpha 88.046(2)
_cell_angle_beta 74.7050(10)
_cell_angle_gamma 82.9590(10)
_cell_formula_units_Z 2
_cell_length_a 9.7734(3)
_cell_length_b 11.6223(4)
_cell_length_c 15.3027(5)
_cell_measurement_reflns_used 9728
_cell_measurement_temperature 100(2)
_cell_measurement_theta_max 33.20
_cell_measurement_theta_min 2.24
_cell_volume 1664.01(9)
_computing_cell_refinement 'Bruker SAINT'
_computing_data_collection 'Bruker APEX2'
_computing_data_reduction 'Bruker SAINT'
_computing_molecular_graphics 'Bruker SHELXTL'
_computing_publication_material 'Bruker SHELXTL'
_computing_structure_refinement 'SHELXL-97 (Sheldrick, 2008)'
_computing_structure_solution 'SHELXS-97 (Sheldrick, 2008)'
_diffrn_ambient_temperature 100(2)
_diffrn_measured_fraction_theta_full 0.997
_diffrn_measured_fraction_theta_max 0.991
_diffrn_measurement_device_type 'Bruker APEX-II CCD'
_diffrn_measurement_method '\f and \w scans'
_diffrn_radiation_monochromator graphite
_diffrn_radiation_source 'fine-focus sealed tube'
_diffrn_radiation_type MoK\a
_diffrn_radiation_wavelength 0.71073
_diffrn_reflns_av_R_equivalents 0.0266
_diffrn_reflns_av_sigmaI/netI 0.0375
_diffrn_reflns_limit_h_max 14
_diffrn_reflns_limit_h_min -15
_diffrn_reflns_limit_k_max 17
_diffrn_reflns_limit_k_min -17
_diffrn_reflns_limit_l_max 23
_diffrn_reflns_limit_l_min -21
_diffrn_reflns_number 43204
_diffrn_reflns_theta_full 25.00
_diffrn_reflns_theta_max 33.24
_diffrn_reflns_theta_min 3.27
_exptl_absorpt_coefficient_mu 0.800
_exptl_absorpt_correction_T_max 0.9171
_exptl_absorpt_correction_T_min 0.7561
_exptl_absorpt_correction_type multi-scan
_exptl_absorpt_process_details SADABS
_exptl_crystal_colour orange
_exptl_crystal_density_diffrn 1.474
_exptl_crystal_density_meas ?
_exptl_crystal_density_method 'not measured'
_exptl_crystal_description block
_exptl_crystal_F_000 772
_exptl_crystal_size_max 0.37
_exptl_crystal_size_mid 0.18
_exptl_crystal_size_min 0.11
_refine_diff_density_max 1.128
_refine_diff_density_min -0.965
_refine_diff_density_rms 0.079
_refine_ls_abs_structure_details 'Flack H D (1983), Acta Cryst. A39, 876-881'
_refine_ls_abs_structure_Flack -0.025(10)
_refine_ls_extinction_coef 'not measured'
_refine_ls_extinction_method none
_refine_ls_goodness_of_fit_ref 1.036
_refine_ls_hydrogen_treatment constr
_refine_ls_matrix_type full
_refine_ls_number_parameters 729
_refine_ls_number_reflns 20929
_refine_ls_number_restraints 3
_refine_ls_restrained_S_all 1.036
_refine_ls_R_factor_all 0.0303
_refine_ls_R_factor_gt 0.0284
_refine_ls_shift/su_max 0.001
_refine_ls_shift/su_mean 0.000
_refine_ls_structure_factor_coef Fsqd
_refine_ls_weighting_details 'calc w=1/[\s^2^(Fo^2^)+(0.0352P)^2^+0.7309P] where P=(Fo^2^+2Fc^2^)/3'
_refine_ls_weighting_scheme calc
_refine_ls_wR_factor_gt 0.0706
_refine_ls_wR_factor_ref 0.0721
_reflns_number_gt 20046
_reflns_number_total 20929
_reflns_threshold_expression >2sigma(I)
_cod_data_source_file om200930k_si_002.cif
_cod_data_source_block glu371
_cod_depositor_comments
;
The following automatic conversions were performed:

'_symmetry_cell_setting' value 'Triclinic' changed to 'triclinic'
according to /home/saulius/struct/CIF-dictionaries/cif_core.dic
dictionary named 'cif_core.dic' version 2.4.1 from 2010-06-29.

Automatic conversion script
Id: cif_fix_values 1715 2011-07-08 13:25:40Z adriana 

The following automatic conversions were performed:

'_exptl_crystal_density_meas' value 'not measured' was changed to '?'
- the value is perceived as not measured.

Automatic conversion script
Id: cif_fix_values 3008 2015-01-20 13:52:24Z robertas 
;
_cod_original_sg_symbol_H-M P1
_cod_database_code 4067932

loop_
_symmetry_equiv_pos_as_xyz
'x, y, z'

loop_
_atom_site_label
_atom_site_type_symbol
_atom_site_fract_x
_atom_site_fract_y
_atom_site_fract_z
_atom_site_U_iso_or_equiv
_atom_site_adp_type
_atom_site_occupancy
_atom_site_symmetry_multiplicity
_atom_site_calc_flag
_atom_site_refinement_flags
Rh1 Rh 0.342179(12) -0.713469(11) -0.800489(9) 0.01208(3) Uani 1 1 d .
P1 P 0.25802(5) -0.83531(5) -0.67724(4) 0.01297(9) Uani 1 1 d .
P2 P 0.40703(6) -0.58118(5) -0.70295(4) 0.01577(10) Uani 1 1 d .
P3 P 0.57792(5) -0.82537(5) -0.83951(4) 0.01296(9) Uani 1 1 d .
Si1 Si 0.54420(7) -0.80895(6) -0.63148(5) 0.01488(13) Uani 1 1 d .
C1 C 0.6435(3) -0.8591(2) -0.54708(18) 0.0207(5) Uani 1 1 d .
H1A H 0.5785 -0.8519 -0.4861 0.031 Uiso 1 1 calc R
H1B H 0.7213 -0.8116 -0.5516 0.031 Uiso 1 1 calc R
H1C H 0.6832 -0.9404 -0.5588 0.031 Uiso 1 1 calc R
C2 C 0.3934(2) -0.8980(2) -0.62200(16) 0.0148(4) Uani 1 1 d .
H2A H 0.4333 -0.9753 -0.6486 0.018 Uiso 1 1 calc R
H2B H 0.3470 -0.9095 -0.5570 0.018 Uiso 1 1 calc R
C3 C 0.4675(3) -0.6530(2) -0.60945(17) 0.0178(4) Uani 1 1 d .
H3A H 0.3859 -0.6492 -0.5548 0.021 Uiso 1 1 calc R
H3B H 0.5410 -0.6098 -0.5962 0.021 Uiso 1 1 calc R
C4 C 0.6679(3) -0.8271(2) -0.74850(17) 0.0164(4) Uani 1 1 d .
H4A H 0.7302 -0.7642 -0.7596 0.020 Uiso 1 1 calc R
H4B H 0.7300 -0.9016 -0.7509 0.020 Uiso 1 1 calc R
C5 C 0.1573(3) -0.9610(2) -0.68758(17) 0.0166(4) Uani 1 1 d .
C6 C 0.1404(3) -1.0369(2) -0.60259(19) 0.0228(5) Uani 1 1 d .
H6A H 0.0825 -1.0987 -0.6067 0.034 Uiso 1 1 calc R
H6B H 0.0931 -0.9894 -0.5490 0.034 Uiso 1 1 calc R
H6C H 0.2347 -1.0714 -0.5977 0.034 Uiso 1 1 calc R
C7 C 0.2357(3) -1.0379(2) -0.76854(16) 0.0215(4) Uani 1 1 d .
H7A H 0.2664 -0.9894 -0.8221 0.032 Uiso 1 1 calc R
H7B H 0.1716 -1.0907 -0.7801 0.032 Uiso 1 1 calc R
H7C H 0.3195 -1.0831 -0.7554 0.032 Uiso 1 1 calc R
C8 C 0.0072(2) -0.9143(2) -0.6963(2) 0.0275(5) Uani 1 1 d .
H8A H -0.0450 -0.9794 -0.7018 0.041 Uiso 1 1 calc R
H8B H 0.0155 -0.8650 -0.7502 0.041 Uiso 1 1 calc R
H8C H -0.0447 -0.8688 -0.6424 0.041 Uiso 1 1 calc R
C9 C 0.1304(2) -0.7576(2) -0.58268(17) 0.0219(4) Uani 1 1 d .
H9A H 0.1795 -0.7056 -0.5557 0.033 Uiso 1 1 calc R
H9B H 0.0882 -0.8133 -0.5370 0.033 Uiso 1 1 calc R
H9C H 0.0548 -0.7121 -0.6046 0.033 Uiso 1 1 calc R
C10 C 0.2854(3) -0.4471(2) -0.65117(19) 0.0239(5) Uani 1 1 d .
C11 C 0.1300(3) -0.4716(2) -0.6176(2) 0.0335(6) Uani 1 1 d .
H11D H 0.1028 -0.5094 -0.6658 0.050 Uiso 1 1 calc R
H11E H 0.0680 -0.3985 -0.6010 0.050 Uiso 1 1 calc R
H11F H 0.1194 -0.5227 -0.5645 0.050 Uiso 1 1 calc R
C12 C 0.3333(4) -0.4031(3) -0.5715(3) 0.0437(9) Uani 1 1 d .
H12D H 0.3218 -0.4612 -0.5230 0.066 Uiso 1 1 calc R
H12E H 0.2746 -0.3304 -0.5487 0.066 Uiso 1 1 calc R
H12F H 0.4338 -0.3897 -0.5922 0.066 Uiso 1 1 calc R
C13 C 0.2928(4) -0.3506(2) -0.7217(2) 0.0394(7) Uani 1 1 d .
H13D H 0.2320 -0.2810 -0.6941 0.059 Uiso 1 1 calc R
H13E H 0.2596 -0.3756 -0.7723 0.059 Uiso 1 1 calc R
H13F H 0.3917 -0.3333 -0.7441 0.059 Uiso 1 1 calc R
C14 C 0.5689(3) -0.5159(2) -0.75903(17) 0.0232(4) Uani 1 1 d .
H14D H 0.6521 -0.5748 -0.7672 0.035 Uiso 1 1 calc R
H14E H 0.5799 -0.4526 -0.7216 0.035 Uiso 1 1 calc R
H14F H 0.5613 -0.4853 -0.8183 0.035 Uiso 1 1 calc R
C15 C 0.7247(2) -0.7992(2) -0.94460(17) 0.0171(4) Uani 1 1 d .
C16 C 0.7481(2) -0.6714(2) -0.95344(17) 0.0213(4) Uani 1 1 d .
H16D H 0.6578 -0.6241 -0.9532 0.032 Uiso 1 1 calc R
H16E H 0.8193 -0.6591 -1.0104 0.032 Uiso 1 1 calc R
H16F H 0.7822 -0.6490 -0.9024 0.032 Uiso 1 1 calc R
C17 C 0.8687(3) -0.8675(3) -0.9419(2) 0.0300(6) Uani 1 1 d .
H17D H 0.9405 -0.8551 -0.9986 0.045 Uiso 1 1 calc R
H17E H 0.8581 -0.9503 -0.9345 0.045 Uiso 1 1 calc R
H17F H 0.8993 -0.8406 -0.8908 0.045 Uiso 1 1 calc R
C18 C 0.6834(3) -0.8400(3) -1.02735(17) 0.0281(5) Uani 1 1 d .
H18D H 0.6961 -0.9249 -1.0292 0.042 Uiso 1 1 calc R
H18E H 0.7445 -0.8097 -1.0826 0.042 Uiso 1 1 calc R
H18F H 0.5833 -0.8114 -1.0231 0.042 Uiso 1 1 calc R
C19 C 0.5738(2) -0.9809(2) -0.85283(16) 0.0199(4) Uani 1 1 d .
H19D H 0.5335 -1.0151 -0.7936 0.030 Uiso 1 1 calc R
H19E H 0.6712 -1.0183 -0.8783 0.030 Uiso 1 1 calc R
H19F H 0.5146 -0.9924 -0.8937 0.030 Uiso 1 1 calc R
C20 C 0.1997(3) -0.7615(2) -0.87597(18) 0.0209(4) Uani 1 1 d .
H20A H 0.2056 -0.8419 -0.8618 0.025 Uiso 1 1 calc R
C21 C 0.1326(3) -0.6698(3) -0.8171(2) 0.0281(5) Uani 1 1 d .
H21A H 0.0840 -0.6750 -0.7547 0.034 Uiso 1 1 calc R
C22 C 0.1539(3) -0.5595(3) -0.8740(2) 0.0314(6) Uani 1 1 d .
H22A H 0.0911 -0.4870 -0.8496 0.038 Uiso 1 1 calc R
C23 C 0.3167(3) -0.5590(2) -0.89035(17) 0.0214(5) Uani 1 1 d .
H23A H 0.3634 -0.5067 -0.8652 0.026 Uiso 1 1 calc R
C24 C 0.3793(3) -0.6475(3) -0.94732(19) 0.0261(5) Uani 1 1 d .
H24A H 0.4791 -0.6693 -0.9699 0.031 Uiso 1 1 calc R
C25 C 0.2621(3) -0.7056(3) -0.9688(2) 0.0285(5) Uani 1 1 d .
H25A H 0.2895 -0.7574 -1.0230 0.034 Uiso 1 1 calc R
C26 C 0.1489(3) -0.6025(3) -0.9681(2) 0.0246(6) Uani 1 1 d .
H26C H 0.0549 -0.6258 -0.9682 0.030 Uiso 1 1 calc R
H26D H 0.1793 -0.5464 -1.0174 0.030 Uiso 1 1 calc R
Rh1' Rh -0.347231(12) -0.279622(11) -0.192452(9) 0.01212(3) Uani 1 1 d .
P1' P -0.32453(6) -0.39201(5) -0.32925(4) 0.01611(10) Uani 1 1 d .
P2' P -0.31954(5) -0.10817(5) -0.27598(4) 0.01233(9) Uani 1 1 d .
P3' P -0.60609(5) -0.24450(5) -0.16030(4) 0.01405(9) Uani 1 1 d .
Si1' Si -0.54064(7) -0.18919(6) -0.36666(5) 0.01322(12) Uani 1 1 d .
C1' C -0.6332(3) -0.1379(2) -0.45446(17) 0.0184(4) Uani 1 1 d .
H1'A H -0.7060 -0.1886 -0.4553 0.028 Uiso 1 1 calc R
H1'B H -0.5637 -0.1396 -0.5139 0.028 Uiso 1 1 calc R
H1'C H -0.6790 -0.0584 -0.4406 0.028 Uiso 1 1 calc R
C2' C -0.4666(3) -0.3455(2) -0.38557(17) 0.0174(4) Uani 1 1 d .
H2'A H -0.5453 -0.3940 -0.3632 0.021 Uiso 1 1 calc R
H2'B H -0.4283 -0.3592 -0.4515 0.021 Uiso 1 1 calc R
C3' C -0.3904(2) -0.1005(2) -0.37483(16) 0.0149(4) Uani 1 1 d .
H3'A H -0.3119 -0.1265 -0.4284 0.018 Uiso 1 1 calc R
H3'B H -0.4240 -0.0186 -0.3850 0.018 Uiso 1 1 calc R
C4' C -0.6694(2) -0.1676(2) -0.25126(16) 0.0155(4) Uani 1 1 d .
H4'A H -0.6880 -0.0837 -0.2373 0.019 Uiso 1 1 calc R
H4'B H -0.7611 -0.1943 -0.2528 0.019 Uiso 1 1 calc R
C5' C -0.3094(3) -0.5557(2) -0.3331(2) 0.0290(6) Uani 1 1 d .
C6' C -0.4271(3) -0.6025(2) -0.2576(2) 0.0334(6) Uani 1 1 d .
H6'A H -0.4111 -0.6874 -0.2571 0.050 Uiso 1 1 calc R
H6'B H -0.5205 -0.5773 -0.2687 0.050 Uiso 1 1 calc R
H6'C H -0.4247 -0.5726 -0.1990 0.050 Uiso 1 1 calc R
C7' C -0.3264(4) -0.5976(3) -0.4232(3) 0.0393(8) Uani 1 1 d .
H7'A H -0.4248 -0.5755 -0.4266 0.059 Uiso 1 1 calc R
H7'B H -0.3043 -0.6821 -0.4270 0.059 Uiso 1 1 calc R
H7'C H -0.2607 -0.5618 -0.4735 0.059 Uiso 1 1 calc R
C8' C -0.1595(3) -0.6046(3) -0.3251(2) 0.0380(7) Uani 1 1 d .
H8'A H -0.1568 -0.6880 -0.3127 0.057 Uiso 1 1 calc R
H8'B H -0.1376 -0.5656 -0.2755 0.057 Uiso 1 1 calc R
H8'C H -0.0886 -0.5913 -0.3820 0.057 Uiso 1 1 calc R
C9' C -0.1680(3) -0.3678(2) -0.42091(17) 0.0253(5) Uani 1 1 d .
H9'A H -0.1758 -0.2865 -0.4400 0.038 Uiso 1 1 calc R
H9'B H -0.1626 -0.4178 -0.4723 0.038 Uiso 1 1 calc R
H9'C H -0.0816 -0.3862 -0.3996 0.038 Uiso 1 1 calc R
C10' C -0.1423(2) -0.0488(2) -0.31613(17) 0.0174(4) Uani 1 1 d .
C11' C -0.0231(2) -0.1402(2) -0.36684(17) 0.0238(5) Uani 1 1 d .
H11A H 0.0689 -0.1091 -0.3794 0.036 Uiso 1 1 calc R
H11B H -0.0421 -0.1597 -0.4240 0.036 Uiso 1 1 calc R
H11C H -0.0202 -0.2101 -0.3294 0.036 Uiso 1 1 calc R
C12' C -0.1534(3) 0.0521(2) -0.38175(19) 0.0223(5) Uani 1 1 d .
H12A H -0.0649 0.0887 -0.3962 0.033 Uiso 1 1 calc R
H12B H -0.2341 0.1092 -0.3536 0.033 Uiso 1 1 calc R
H12C H -0.1683 0.0230 -0.4375 0.033 Uiso 1 1 calc R
C13' C -0.0990(3) -0.0037(2) -0.23557(18) 0.0247(5) Uani 1 1 d .
H13A H -0.1662 0.0634 -0.2091 0.037 Uiso 1 1 calc R
H13B H -0.0024 0.0192 -0.2563 0.037 Uiso 1 1 calc R
H13C H -0.1007 -0.0650 -0.1898 0.037 Uiso 1 1 calc R
C14' C -0.4260(2) 0.01574(19) -0.21168(16) 0.0181(4) Uani 1 1 d .
H14A H -0.5276 0.0096 -0.2038 0.027 Uiso 1 1 calc R
H14B H -0.4012 0.0874 -0.2444 0.027 Uiso 1 1 calc R
H14C H -0.4063 0.0170 -0.1522 0.027 Uiso 1 1 calc R
C15' C -0.7272(3) -0.1745(2) -0.05266(17) 0.0191(4) Uani 1 1 d .
C16' C -0.6736(3) -0.0632(2) -0.03149(17) 0.0267(5) Uani 1 1 d .
H16A H -0.5747 -0.0804 -0.0275 0.040 Uiso 1 1 calc R
H16B H -0.7338 -0.0315 0.0264 0.040 Uiso 1 1 calc R
H16C H -0.6778 -0.0063 -0.0798 0.040 Uiso 1 1 calc R
C17' C -0.8797(3) -0.1421(3) -0.0608(2) 0.0292(6) Uani 1 1 d .
H17A H -0.9397 -0.1080 -0.0037 0.044 Uiso 1 1 calc R
H17B H -0.9178 -0.2118 -0.0740 0.044 Uiso 1 1 calc R
H17C H -0.8794 -0.0858 -0.1100 0.044 Uiso 1 1 calc R
C18' C -0.7311(3) -0.2575(3) 0.02778(17) 0.0294(5) Uani 1 1 d .
H18A H -0.7988 -0.2226 0.0821 0.044 Uiso 1 1 calc R
H18B H -0.6357 -0.2721 0.0380 0.044 Uiso 1 1 calc R
H18C H -0.7614 -0.3309 0.0146 0.044 Uiso 1 1 calc R
C19' C -0.6857(3) -0.3790(2) -0.15920(17) 0.0221(4) Uani 1 1 d .
H19A H -0.6598 -0.4109 -0.2206 0.033 Uiso 1 1 calc R
H19B H -0.7899 -0.3631 -0.1377 0.033 Uiso 1 1 calc R
H19C H -0.6503 -0.4351 -0.1187 0.033 Uiso 1 1 calc R
C20' C -0.3831(3) -0.3852(2) -0.06170(18) 0.0229(5) Uani 1 1 d .
H20 H -0.4813 -0.3942 -0.0522 0.027 Uiso 1 1 calc R
C21' C -0.2706(3) -0.4443(2) -0.12266(18) 0.0221(5) Uani 1 1 d .
H21 H -0.2754 -0.5021 -0.1638 0.027 Uiso 1 1 calc R
C22' C -0.1353(3) -0.3995(2) -0.11178(18) 0.0239(5) Uani 1 1 d .
H22 H -0.0424 -0.4486 -0.1368 0.029 Uiso 1 1 calc R
C23' C -0.1537(2) -0.2784(2) -0.15135(17) 0.0197(4) Uani 1 1 d .
H23 H -0.0988 -0.2503 -0.2070 0.024 Uiso 1 1 calc R
C24' C -0.2702(3) -0.2158(2) -0.08790(16) 0.0195(4) Uani 1 1 d .
H24 H -0.3085 -0.1373 -0.0921 0.023 Uiso 1 1 calc R
C25' C -0.3203(3) -0.3018(2) -0.01168(17) 0.0225(5) Uani 1 1 d .
H25 H -0.3825 -0.2692 0.0471 0.027 Uiso 1 1 calc R
C26' C -0.1779(3) -0.3734(3) -0.0096(2) 0.0245(6) Uani 1 1 d .
H26A H -0.1908 -0.4440 0.0283 0.029 Uiso 1 1 calc R
H26B H -0.1113 -0.3273 0.0087 0.029 Uiso 1 1 calc R
S1A S 0.73153(9) -0.21677(7) -0.65085(5) 0.03307(17) Uani 1 1 d .
F1A F 0.9642(4) -0.3044(4) -0.7602(3) 0.140(2) Uani 1 1 d .
F2A F 0.8854(3) -0.1473(2) -0.80612(16) 0.0597(7) Uani 1 1 d .
F3A F 0.7862(5) -0.2916(4) -0.81431(19) 0.1271(19) Uani 1 1 d .
O1A O 0.6965(3) -0.3280(3) -0.61842(18) 0.0492(7) Uani 1 1 d .
O2A O 0.8202(6) -0.1693(4) -0.6056(2) 0.0993(17) Uani 1 1 d .
O3A O 0.6203(5) -0.1403(5) -0.6689(3) 0.143(3) Uani 1 1 d .
C1A C 0.8458(3) -0.2436(3) -0.7631(2) 0.0328(6) Uani 1 1 d .
S1A' S 0.26123(7) -0.78171(6) -0.34123(5) 0.02486(13) Uani 1 1 d .
F1A' F 0.1787(3) -0.8500(2) -0.17321(16) 0.0606(7) Uani 1 1 d .
F2A' F 0.0388(2) -0.7143(3) -0.20585(18) 0.0707(8) Uani 1 1 d .
F3A' F 0.2409(3) -0.6809(3) -0.18710(17) 0.0759(9) Uani 1 1 d .
O1A' O 0.4017(3) -0.8311(3) -0.3397(2) 0.0620(9) Uani 1 1 d .
O2A' O 0.1737(4) -0.8552(3) -0.3677(2) 0.0640(9) Uani 1 1 d .
O3A' O 0.2582(4) -0.6691(3) -0.3816(2) 0.0612(9) Uani 1 1 d .
C1A' C 0.1777(3) -0.7524(3) -0.2215(2) 0.0332(7) Uani 1 1 d .

loop_
_atom_site_aniso_label
_atom_site_aniso_U_11
_atom_site_aniso_U_22
_atom_site_aniso_U_33
_atom_site_aniso_U_23
_atom_site_aniso_U_13
_atom_site_aniso_U_12
Rh1 0.01179(6) 0.01277(7) 0.01157(7) 0.00209(5) -0.00318(5) -0.00137(5)
P1 0.01331(19) 0.0124(2) 0.0132(2) 0.00226(18) -0.00332(17) -0.00265(17)
P2 0.0205(2) 0.0117(2) 0.0144(2) -0.00163(18) -0.00276(19) -0.00300(18)
P3 0.01258(19) 0.0146(2) 0.0116(2) -0.00064(18) -0.00336(16) -0.00101(16)
Si1 0.0168(3) 0.0170(3) 0.0124(3) 0.0005(2) -0.0062(2) -0.0032(2)
C1 0.0238(11) 0.0258(13) 0.0152(11) -0.0002(9) -0.0097(9) -0.0027(9)
C2 0.0168(9) 0.0159(11) 0.0119(10) 0.0009(8) -0.0041(8) -0.0021(8)
C3 0.0235(11) 0.0174(11) 0.0139(11) -0.0015(9) -0.0060(9) -0.0055(9)
C4 0.0144(9) 0.0180(11) 0.0171(11) -0.0005(9) -0.0050(8) -0.0004(8)
C5 0.0190(9) 0.0168(10) 0.0163(10) 0.0048(8) -0.0073(8) -0.0066(8)
C6 0.0309(12) 0.0197(12) 0.0196(12) 0.0071(9) -0.0067(10) -0.0123(10)
C7 0.0317(11) 0.0174(10) 0.0186(10) 0.0011(8) -0.0088(9) -0.0102(8)
C8 0.0183(9) 0.0264(12) 0.0412(15) 0.0113(11) -0.0125(10) -0.0084(8)
C9 0.0209(9) 0.0206(11) 0.0219(11) 0.0013(8) -0.0020(8) -0.0023(8)
C10 0.0330(12) 0.0134(11) 0.0213(12) -0.0042(9) -0.0015(10) 0.0011(9)
C11 0.0340(13) 0.0205(12) 0.0352(15) -0.0050(10) 0.0067(11) 0.0047(10)
C12 0.056(2) 0.0306(17) 0.044(2) -0.0248(15) -0.0132(17) 0.0015(15)
C13 0.0471(16) 0.0168(12) 0.0419(17) 0.0054(11) 0.0064(13) 0.0024(11)
C14 0.0285(11) 0.0202(11) 0.0214(11) -0.0005(8) -0.0042(9) -0.0096(8)
C15 0.0153(9) 0.0208(11) 0.0134(10) -0.0018(8) -0.0016(7) 0.0004(7)
C16 0.0195(9) 0.0229(11) 0.0197(10) 0.0033(8) -0.0013(8) -0.0051(8)
C17 0.0176(11) 0.0353(15) 0.0290(14) 0.0031(12) 0.0043(10) 0.0047(10)
C18 0.0321(12) 0.0353(14) 0.0160(11) -0.0065(10) -0.0031(9) -0.0058(10)
C19 0.0216(9) 0.0163(10) 0.0207(10) -0.0039(8) -0.0036(8) -0.0014(7)
C20 0.0257(10) 0.0185(10) 0.0250(12) 0.0085(9) -0.0161(9) -0.0087(9)
C21 0.0177(9) 0.0367(15) 0.0298(14) 0.0141(11) -0.0081(9) -0.0024(9)
C22 0.0294(12) 0.0279(14) 0.0323(15) 0.0082(11) -0.0053(11) 0.0059(10)
C23 0.0299(12) 0.0187(11) 0.0194(11) 0.0079(9) -0.0116(9) -0.0080(9)
C24 0.0212(10) 0.0337(14) 0.0223(12) 0.0092(10) -0.0047(9) -0.0038(9)
C25 0.0325(13) 0.0320(14) 0.0242(13) 0.0034(10) -0.0124(10) -0.0066(11)
C26 0.0204(10) 0.0278(14) 0.0303(14) 0.0149(11) -0.0151(10) -0.0063(9)
Rh1' 0.01473(7) 0.01142(7) 0.01136(7) 0.00130(5) -0.00505(5) -0.00273(5)
P1' 0.0188(2) 0.0142(2) 0.0162(2) -0.00358(19) -0.00719(19) 0.00126(18)
P2' 0.0136(2) 0.0130(2) 0.0110(2) 0.00155(18) -0.00367(17) -0.00314(16)
P3' 0.0147(2) 0.0161(2) 0.0116(2) 0.00168(18) -0.00302(17) -0.00411(17)
Si1' 0.0132(3) 0.0164(3) 0.0108(3) 0.0008(2) -0.0045(2) -0.0018(2)
C1' 0.0164(9) 0.0241(12) 0.0150(10) 0.0022(9) -0.0062(8) -0.0004(8)
C2' 0.0202(10) 0.0189(11) 0.0149(11) -0.0021(9) -0.0082(9) -0.0001(8)
C3' 0.0170(9) 0.0164(11) 0.0126(10) 0.0026(8) -0.0057(8) -0.0035(8)
C4' 0.0143(9) 0.0199(11) 0.0125(10) 0.0030(8) -0.0043(8) -0.0016(8)
C5' 0.0410(15) 0.0171(12) 0.0344(16) -0.0088(11) -0.0213(12) 0.0032(10)
C6' 0.0489(16) 0.0150(11) 0.0431(17) 0.0016(10) -0.0231(13) -0.0056(10)
C7' 0.060(2) 0.0231(15) 0.0413(19) -0.0165(13) -0.0279(17) 0.0066(14)
C8' 0.0438(15) 0.0214(12) 0.0533(19) -0.0135(12) -0.0272(14) 0.0144(11)
C9' 0.0201(9) 0.0330(13) 0.0206(11) -0.0055(10) -0.0031(8) 0.0018(9)
C10' 0.0159(9) 0.0197(11) 0.0177(10) 0.0035(8) -0.0048(8) -0.0069(8)
C11' 0.0155(9) 0.0329(13) 0.0208(11) 0.0024(9) -0.0008(8) -0.0033(8)
C12' 0.0231(11) 0.0246(13) 0.0212(12) 0.0087(10) -0.0068(9) -0.0103(9)
C13' 0.0280(11) 0.0273(12) 0.0245(12) 0.0022(9) -0.0121(9) -0.0150(9)
C14' 0.0211(9) 0.0147(9) 0.0182(10) -0.0007(7) -0.0040(7) -0.0029(7)
C15' 0.0204(10) 0.0232(12) 0.0123(10) 0.0013(8) -0.0010(8) -0.0043(8)
C16' 0.0329(12) 0.0290(13) 0.0153(10) -0.0058(9) 0.0003(9) -0.0056(10)
C17' 0.0197(11) 0.0429(17) 0.0214(13) 0.0011(11) -0.0014(9) 0.0011(10)
C18' 0.0347(12) 0.0358(14) 0.0153(11) 0.0043(10) -0.0019(9) -0.0056(10)
C19' 0.0262(10) 0.0201(10) 0.0212(11) 0.0030(8) -0.0055(8) -0.0101(8)
C20' 0.0273(11) 0.0250(12) 0.0211(12) 0.0116(10) -0.0133(9) -0.0091(9)
C21' 0.0348(13) 0.0137(10) 0.0236(12) 0.0037(8) -0.0183(10) -0.0030(9)
C22' 0.0244(11) 0.0276(13) 0.0229(12) 0.0033(10) -0.0141(9) 0.0013(9)
C23' 0.0197(9) 0.0243(11) 0.0179(11) 0.0051(9) -0.0089(8) -0.0064(8)
C24' 0.0309(11) 0.0166(10) 0.0157(10) 0.0001(8) -0.0135(8) -0.0049(8)
C25' 0.0297(12) 0.0263(12) 0.0138(10) 0.0060(9) -0.0088(9) -0.0062(9)
C26' 0.0350(14) 0.0232(12) 0.0215(12) 0.0067(10) -0.0162(11) -0.0096(10)
S1A 0.0413(4) 0.0269(4) 0.0209(3) 0.0022(3) 0.0047(3) 0.0062(3)
F1A 0.095(2) 0.152(4) 0.099(3) 0.054(3) 0.045(2) 0.093(3)
F2A 0.0554(13) 0.0780(18) 0.0398(12) 0.0237(12) 0.0005(10) -0.0198(12)
F3A 0.210(5) 0.157(4) 0.0302(13) -0.0231(17) -0.0054(19) -0.136(3)
O1A 0.0690(17) 0.0551(16) 0.0325(13) 0.0159(11) -0.0178(12) -0.0370(14)
O2A 0.191(5) 0.095(3) 0.0376(17) 0.0122(17) -0.037(2) -0.102(3)
O3A 0.100(3) 0.180(5) 0.073(3) 0.073(3) 0.045(2) 0.108(3)
C1A 0.0326(14) 0.0355(16) 0.0247(14) -0.0030(12) -0.0008(11) 0.0043(11)
S1A' 0.0231(3) 0.0296(4) 0.0220(3) -0.0018(3) -0.0060(2) -0.0028(2)
F1A' 0.0801(17) 0.0591(15) 0.0359(12) 0.0194(11) -0.0084(11) -0.0021(13)
F2A' 0.0382(11) 0.111(2) 0.0453(14) 0.0033(14) 0.0025(10) 0.0274(13)
F3A' 0.100(2) 0.098(2) 0.0353(12) -0.0186(13) -0.0035(13) -0.0612(18)
O1A' 0.0304(11) 0.107(3) 0.0380(14) -0.0056(15) -0.0024(10) 0.0223(13)
O2A' 0.0718(19) 0.088(2) 0.0393(15) -0.0125(15) -0.0072(13) -0.0489(18)
O3A' 0.095(2) 0.0434(16) 0.0375(15) 0.0165(12) -0.0044(15) -0.0103(15)
C1A' 0.0293(13) 0.0430(18) 0.0247(14) 0.0025(12) -0.0054(11) 0.0018(11)

loop_
_atom_type_symbol
_atom_type_description
_atom_type_scat_dispersion_real
_atom_type_scat_dispersion_imag
_atom_type_scat_source
C C 0.0033 0.0016 'International Tables Vol C Tables 4.2.6.8 and 6.1.1.4'
H H 0.0000 0.0000 'International Tables Vol C Tables 4.2.6.8 and 6.1.1.4'
F F 0.0171 0.0103 'International Tables Vol C Tables 4.2.6.8 and 6.1.1.4'
O O 0.0106 0.0060 'International Tables Vol C Tables 4.2.6.8 and 6.1.1.4'
P P 0.1023 0.0942 'International Tables Vol C Tables 4.2.6.8 and 6.1.1.4'
Rh Rh -1.1178 0.9187 'International Tables Vol C Tables 4.2.6.8 and 6.1.1.4'
S S 0.1246 0.1234 'International Tables Vol C Tables 4.2.6.8 and 6.1.1.4'
Si Si 0.0817 0.0704 'International Tables Vol C Tables 4.2.6.8 and 6.1.1.4'

loop_
_geom_angle_atom_site_label_1
_geom_angle_atom_site_label_2
_geom_angle_atom_site_label_3
_geom_angle
C21 Rh1 C20 38.11(11)
C21 Rh1 C23 65.02(10)
C20 Rh1 C23 75.97(9)
C21 Rh1 C24 75.92(10)
C20 Rh1 C24 63.28(9)
C23 Rh1 C24 34.42(10)
C21 Rh1 P1 91.46(7)
C20 Rh1 P1 94.14(6)
C23 Rh1 P1 152.83(7)
C24 Rh1 P1 155.97(7)
C21 Rh1 P2 113.74(9)
C20 Rh1 P2 151.36(7)
C23 Rh1 P2 86.50(7)
C24 Rh1 P2 112.42(8)
P1 Rh1 P2 91.305(19)
C21 Rh1 P3 152.15(9)
C20 Rh1 P3 114.06(8)
C23 Rh1 P3 114.89(7)
C24 Rh1 P3 90.01(7)
P1 Rh1 P3 92.272(19)
P2 Rh1 P3 93.754(19)
C2 P1 C9 100.62(11)
C2 P1 C5 104.02(11)
C9 P1 C5 100.12(11)
C2 P1 Rh1 114.45(8)
C9 P1 Rh1 112.71(8)
C5 P1 Rh1 122.00(8)
C3 P2 C14 98.75(12)
C3 P2 C10 105.17(12)
C14 P2 C10 100.13(12)
C3 P2 Rh1 113.65(8)
C14 P2 Rh1 112.77(8)
C10 P2 Rh1 122.99(9)
C4 P3 C19 100.73(11)
C4 P3 C15 103.08(11)
C19 P3 C15 99.31(11)
C4 P3 Rh1 112.68(8)
C19 P3 Rh1 113.81(7)
C15 P3 Rh1 124.05(8)
C1 Si1 C2 109.73(12)
C1 Si1 C4 109.29(12)
C2 Si1 C4 108.76(11)
C1 Si1 C3 109.73(12)
C2 Si1 C3 108.49(11)
C4 Si1 C3 110.82(12)
Si1 C1 H1A 109.5
Si1 C1 H1B 109.5
H1A C1 H1B 109.5
Si1 C1 H1C 109.5
H1A C1 H1C 109.5
H1B C1 H1C 109.5
P1 C2 Si1 114.62(13)
P1 C2 H2A 108.6
Si1 C2 H2A 108.6
P1 C2 H2B 108.6
Si1 C2 H2B 108.6
H2A C2 H2B 107.6
P2 C3 Si1 114.37(13)
P2 C3 H3A 108.7
Si1 C3 H3A 108.7
P2 C3 H3B 108.7
Si1 C3 H3B 108.7
H3A C3 H3B 107.6
P3 C4 Si1 114.59(12)
P3 C4 H4A 108.6
Si1 C4 H4A 108.6
P3 C4 H4B 108.6
Si1 C4 H4B 108.6
H4A C4 H4B 107.6
C7 C5 C6 107.4(2)
C7 C5 C8 109.9(2)
C6 C5 C8 108.1(2)
C7 C5 P1 111.84(16)
C6 C5 P1 110.02(17)
C8 C5 P1 109.46(17)
C5 C6 H6A 109.5
C5 C6 H6B 109.5
H6A C6 H6B 109.5
C5 C6 H6C 109.5
H6A C6 H6C 109.5
H6B C6 H6C 109.5
C5 C7 H7A 109.5
C5 C7 H7B 109.5
H7A C7 H7B 109.5
C5 C7 H7C 109.5
H7A C7 H7C 109.5
H7B C7 H7C 109.5
C5 C8 H8A 109.5
C5 C8 H8B 109.5
H8A C8 H8B 109.5
C5 C8 H8C 109.5
H8A C8 H8C 109.5
H8B C8 H8C 109.5
P1 C9 H9A 109.5
P1 C9 H9B 109.5
H9A C9 H9B 109.5
P1 C9 H9C 109.5
H9A C9 H9C 109.5
H9B C9 H9C 109.5
C13 C10 C11 108.1(3)
C13 C10 C12 107.9(3)
C11 C10 C12 109.1(3)
C13 C10 P2 109.9(2)
C11 C10 P2 111.44(18)
C12 C10 P2 110.4(2)
C10 C11 H11D 109.5
C10 C11 H11E 109.5
H11D C11 H11E 109.5
C10 C11 H11F 109.5
H11D C11 H11F 109.5
H11E C11 H11F 109.5
C10 C12 H12D 109.5
C10 C12 H12E 109.5
H12D C12 H12E 109.5
C10 C12 H12F 109.5
H12D C12 H12F 109.5
H12E C12 H12F 109.5
C10 C13 H13D 109.5
C10 C13 H13E 109.5
H13D C13 H13E 109.5
C10 C13 H13F 109.5
H13D C13 H13F 109.5
H13E C13 H13F 109.5
P2 C14 H14D 109.5
P2 C14 H14E 109.5
H14D C14 H14E 109.5
P2 C14 H14F 109.5
H14D C14 H14F 109.5
H14E C14 H14F 109.5
C16 C15 C18 110.9(2)
C16 C15 C17 106.6(2)
C18 C15 C17 108.0(2)
C16 C15 P3 110.98(16)
C18 C15 P3 108.46(17)
C17 C15 P3 111.88(19)
C15 C16 H16D 109.5
C15 C16 H16E 109.5
H16D C16 H16E 109.5
C15 C16 H16F 109.5
H16D C16 H16F 109.5
H16E C16 H16F 109.5
C15 C17 H17D 109.5
C15 C17 H17E 109.5
H17D C17 H17E 109.5
C15 C17 H17F 109.5
H17D C17 H17F 109.5
H17E C17 H17F 109.5
C15 C18 H18D 109.5
C15 C18 H18E 109.5
H18D C18 H18E 109.5
C15 C18 H18F 109.5
H18D C18 H18F 109.5
H18E C18 H18F 109.5
P3 C19 H19D 109.5
P3 C19 H19E 109.5
H19D C19 H19E 109.5
P3 C19 H19F 109.5
H19D C19 H19F 109.5
H19E C19 H19F 109.5
C21 C20 C25 106.1(2)
C21 C20 Rh1 69.68(14)
C25 C20 Rh1 100.58(15)
C21 C20 H20A 126.9
C25 C20 H20A 126.9
Rh1 C20 H20A 97.8
C20 C21 C22 105.6(2)
C20 C21 Rh1 72.21(14)
C22 C21 Rh1 100.03(17)
C20 C21 H21A 127.2
C22 C21 H21A 127.2
Rh1 C21 H21A 96.2
C21 C22 C23 100.2(2)
C21 C22 C26 101.3(3)
C23 C22 C26 100.0(2)
C21 C22 H22A 117.4
C23 C22 H22A 117.4
C26 C22 H22A 117.4
C24 C23 C22 106.4(2)
C24 C23 Rh1 74.65(16)
C22 C23 Rh1 94.42(15)
C24 C23 H23A 126.8
C22 C23 H23A 126.8
Rh1 C23 H23A 99.0
C23 C24 C25 107.6(2)
C23 C24 Rh1 70.93(15)
C25 C24 Rh1 95.89(16)
C23 C24 H24A 126.2
C25 C24 H24A 126.2
Rh1 C24 H24A 100.9
C24 C25 C26 101.4(2)
C24 C25 C20 100.2(2)
C26 C25 C20 101.0(2)
C24 C25 H25A 117.1
C26 C25 H25A 117.1
C20 C25 H25A 117.1
C25 C26 C22 93.4(2)
C25 C26 H26C 113.0
C22 C26 H26C 113.0
C25 C26 H26D 113.0
C22 C26 H26D 113.0
H26C C26 H26D 110.4
C24' Rh1' C23' 38.93(10)
C24' Rh1' C20' 64.18(9)
C23' Rh1' C20' 75.73(9)
C24' Rh1' C21' 75.87(9)
C23' Rh1' C21' 63.09(9)
C20' Rh1' C21' 34.72(10)
C24' Rh1' P2' 92.52(6)
C23' Rh1' P2' 94.03(7)
C20' Rh1' P2' 153.69(7)
C21' Rh1' P2' 155.15(7)
C24' Rh1' P3' 112.05(7)
C23' Rh1' P3' 150.54(7)
C20' Rh1' P3' 86.27(7)
C21' Rh1' P3' 112.63(7)
P2' Rh1' P3' 92.027(18)
C24' Rh1' P1' 154.21(7)
C23' Rh1' P1' 115.37(7)
C20' Rh1' P1' 114.64(7)
C21' Rh1' P1' 90.03(7)
P2' Rh1' P1' 91.66(2)
P3' Rh1' P1' 93.209(19)
C9' P1' C2' 99.91(12)
C9' P1' C5' 99.42(14)
C2' P1' C5' 103.38(12)
C9' P1' Rh1' 113.53(9)
C2' P1' Rh1' 112.77(8)
C5' P1' Rh1' 124.41(10)
C3' P2' C14' 100.62(11)
C3' P2' C10' 104.61(11)
C14' P2' C10' 99.78(11)
C3' P2' Rh1' 114.72(8)
C14' P2' Rh1' 111.38(8)
C10' P2' Rh1' 122.65(8)
C19' P3' C4' 99.40(11)
C19' P3' C15' 100.04(11)
C4' P3' C15' 104.10(11)
C19' P3' Rh1' 111.76(8)
C4' P3' Rh1' 113.59(8)
C15' P3' Rh1' 124.43(8)
C1' Si1' C3' 108.40(11)
C1' Si1' C2' 110.30(12)
C3' Si1' C2' 109.11(11)
C1' Si1' C4' 109.32(11)
C3' Si1' C4' 108.86(11)
C2' Si1' C4' 110.81(12)
Si1' C1' H1'A 109.5
Si1' C1' H1'B 109.5
H1'A C1' H1'B 109.5
Si1' C1' H1'C 109.5
H1'A C1' H1'C 109.5
H1'B C1' H1'C 109.5
P1' C2' Si1' 113.80(13)
P1' C2' H2'A 108.8
Si1' C2' H2'A 108.8
P1' C2' H2'B 108.8
Si1' C2' H2'B 108.8
H2'A C2' H2'B 107.7
P2' C3' Si1' 114.77(13)
P2' C3' H3'A 108.6
Si1' C3' H3'A 108.6
P2' C3' H3'B 108.6
Si1' C3' H3'B 108.6
H3'A C3' H3'B 107.6
P3' C4' Si1' 113.88(12)
P3' C4' H4'A 108.8
Si1' C4' H4'A 108.8
P3' C4' H4'B 108.8
Si1' C4' H4'B 108.8
H4'A C4' H4'B 107.7
C7' C5' C6' 106.9(3)
C7' C5' C8' 107.9(3)
C6' C5' C8' 111.5(3)
C7' C5' P1' 111.3(2)
C6' C5' P1' 111.0(2)
C8' C5' P1' 108.3(2)
C5' C6' H6'A 109.5
C5' C6' H6'B 109.5
H6'A C6' H6'B 109.5
C5' C6' H6'C 109.5
H6'A C6' H6'C 109.5
H6'B C6' H6'C 109.5
C5' C7' H7'A 109.5
C5' C7' H7'B 109.5
H7'A C7' H7'B 109.5
C5' C7' H7'C 109.5
H7'A C7' H7'C 109.5
H7'B C7' H7'C 109.5
C5' C8' H8'A 109.5
C5' C8' H8'B 109.5
H8'A C8' H8'B 109.5
C5' C8' H8'C 109.5
H8'A C8' H8'C 109.5
H8'B C8' H8'C 109.5
P1' C9' H9'A 109.5
P1' C9' H9'B 109.5
H9'A C9' H9'B 109.5
P1' C9' H9'C 109.5
H9'A C9' H9'C 109.5
H9'B C9' H9'C 109.5
C12' C10' C13' 108.2(2)
C12' C10' C11' 107.1(2)
C13' C10' C11' 109.0(2)
C12' C10' P2' 110.06(16)
C13' C10' P2' 110.19(17)
C11' C10' P2' 112.19(17)
C10' C11' H11A 109.5
C10' C11' H11B 109.5
H11A C11' H11B 109.5
C10' C11' H11C 109.5
H11A C11' H11C 109.5
H11B C11' H11C 109.5
C10' C12' H12A 109.5
C10' C12' H12B 109.5
H12A C12' H12B 109.5
C10' C12' H12C 109.5
H12A C12' H12C 109.5
H12B C12' H12C 109.5
C10' C13' H13A 109.5
C10' C13' H13B 109.5
H13A C13' H13B 109.5
C10' C13' H13C 109.5
H13A C13' H13C 109.5
H13B C13' H13C 109.5
P2' C14' H14A 109.5
P2' C14' H14B 109.5
H14A C14' H14B 109.5
P2' C14' H14C 109.5
H14A C14' H14C 109.5
H14B C14' H14C 109.5
C17' C15' C16' 107.3(2)
C17' C15' C18' 108.6(2)
C16' C15' C18' 108.1(2)
C17' C15' P3' 111.66(19)
C16' C15' P3' 110.96(17)
C18' C15' P3' 110.14(18)
C15' C16' H16A 109.5
C15' C16' H16B 109.5
H16A C16' H16B 109.5
C15' C16' H16C 109.5
H16A C16' H16C 109.5
H16B C16' H16C 109.5
C15' C17' H17A 109.5
C15' C17' H17B 109.5
H17A C17' H17B 109.5
C15' C17' H17C 109.5
H17A C17' H17C 109.5
H17B C17' H17C 109.5
C15' C18' H18A 109.5
C15' C18' H18B 109.5
H18A C18' H18B 109.5
C15' C18' H18C 109.5
H18A C18' H18C 109.5
H18B C18' H18C 109.5
P3' C19' H19A 109.5
P3' C19' H19B 109.5
H19A C19' H19B 109.5
P3' C19' H19C 109.5
H19A C19' H19C 109.5
H19B C19' H19C 109.5
C21' C20' C25' 106.7(2)
C21' C20' Rh1' 73.49(15)
C25' C20' Rh1' 94.57(15)
C21' C20' H20 126.6
C25' C20' H20 126.6
Rh1' C20' H20 99.9
C20' C21' C22' 106.8(2)
C20' C21' Rh1' 71.79(14)
C22' C21' Rh1' 95.26(15)
C20' C21' H21 126.6
C22' C21' H21 126.6
Rh1' C21' H21 100.7
C23' C22' C21' 99.62(18)
C23' C22' C26' 101.4(2)
C21' C22' C26' 101.0(2)
C23' C22' H22 117.3
C21' C22' H22 117.3
C26' C22' H22 117.3
C24' C23' C22' 105.9(2)
C24' C23' Rh1' 69.86(12)
C22' C23' Rh1' 101.97(15)
C24' C23' H23 127.0
C22' C23' H23 127.0
Rh1' C23' H23 96.5
C23' C24' C25' 105.4(2)
C23' C24' Rh1' 71.21(13)
C25' C24' Rh1' 100.96(14)
C23' C24' H24 127.3
C25' C24' H24 127.3
Rh1' C24' H24 96.2
C24' C25' C20' 100.04(18)
C24' C25' C26' 101.2(2)
C20' C25' C26' 100.8(2)
C24' C25' H25 117.3
C20' C25' H25 117.3
C26' C25' H25 117.3
C25' C26' C22' 93.9(2)
C25' C26' H26A 112.9
C22' C26' H26A 112.9
C25' C26' H26B 112.9
C22' C26' H26B 112.9
H26A C26' H26B 110.4
O3A S1A O2A 116.1(4)
O3A S1A O1A 116.0(3)
O2A S1A O1A 113.43(19)
O3A S1A C1A 101.29(19)
O2A S1A C1A 103.2(2)
O1A S1A C1A 104.15(17)
F3A C1A F1A 110.4(4)
F3A C1A F2A 105.0(3)
F1A C1A F2A 104.4(3)
F3A C1A S1A 112.9(3)
F1A C1A S1A 110.9(3)
F2A C1A S1A 112.8(2)
O2A' S1A' O1A' 117.1(2)
O2A' S1A' O3A' 114.3(2)
O1A' S1A' O3A' 113.0(2)
O2A' S1A' C1A' 105.01(17)
O1A' S1A' C1A' 101.87(16)
O3A' S1A' C1A' 103.32(18)
F3A' C1A' F1A' 107.2(3)
F3A' C1A' F2A' 109.8(3)
F1A' C1A' F2A' 103.3(3)
F3A' C1A' S1A' 113.2(2)
F1A' C1A' S1A' 110.6(3)
F2A' C1A' S1A' 112.2(2)

loop_
_geom_bond_atom_site_label_1
_geom_bond_atom_site_label_2
_geom_bond_distance
Rh1 C21 2.128(2)
Rh1 C20 2.161(2)
Rh1 C23 2.254(2)
Rh1 C24 2.300(3)
Rh1 P1 2.3503(5)
Rh1 P2 2.4265(6)
Rh1 P3 2.4391(5)
P1 C2 1.819(2)
P1 C9 1.824(2)
P1 C5 1.892(2)
P2 C3 1.827(3)
P2 C14 1.830(2)
P2 C10 1.898(3)
P3 C4 1.831(2)
P3 C19 1.832(2)
P3 C15 1.896(2)
Si1 C1 1.849(3)
Si1 C2 1.875(2)
Si1 C4 1.880(3)
Si1 C3 1.880(3)
C1 H1A 0.9800
C1 H1B 0.9800
C1 H1C 0.9800
C2 H2A 0.9900
C2 H2B 0.9900
C3 H3A 0.9900
C3 H3B 0.9900
C4 H4A 0.9900
C4 H4B 0.9900
C5 C7 1.526(4)
C5 C6 1.530(4)
C5 C8 1.539(3)
C6 H6A 0.9800
C6 H6B 0.9800
C6 H6C 0.9800
C7 H7A 0.9800
C7 H7B 0.9800
C7 H7C 0.9800
C8 H8A 0.9800
C8 H8B 0.9800
C8 H8C 0.9800
C9 H9A 0.9800
C9 H9B 0.9800
C9 H9C 0.9800
C10 C13 1.524(4)
C10 C11 1.529(4)
C10 C12 1.539(5)
C11 H11D 0.9800
C11 H11E 0.9800
C11 H11F 0.9800
C12 H12D 0.9800
C12 H12E 0.9800
C12 H12F 0.9800
C13 H13D 0.9800
C13 H13E 0.9800
C13 H13F 0.9800
C14 H14D 0.9800
C14 H14E 0.9800
C14 H14F 0.9800
C15 C16 1.526(4)
C15 C18 1.533(4)
C15 C17 1.539(4)
C16 H16D 0.9800
C16 H16E 0.9800
C16 H16F 0.9800
C17 H17D 0.9800
C17 H17E 0.9800
C17 H17F 0.9800
C18 H18D 0.9800
C18 H18E 0.9800
C18 H18F 0.9800
C19 H19D 0.9800
C19 H19E 0.9800
C19 H19F 0.9800
C20 C21 1.401(4)
C20 C25 1.545(4)
C20 H20A 0.9500
C21 C22 1.530(4)
C21 H21A 0.9500
C22 C23 1.544(4)
C22 C26 1.554(5)
C22 H22A 1.0000
C23 C24 1.348(4)
C23 H23A 0.9500
C24 C25 1.510(4)
C24 H24A 0.9500
C25 C26 1.526(4)
C25 H25A 1.0000
C26 H26C 0.9900
C26 H26D 0.9900
Rh1' C24' 2.128(2)
Rh1' C23' 2.146(2)
Rh1' C20' 2.281(2)
Rh1' C21' 2.302(2)
Rh1' P2' 2.3354(5)
Rh1' P3' 2.4317(5)
Rh1' P1' 2.4511(6)
P1' C9' 1.826(3)
P1' C2' 1.838(2)
P1' C5' 1.892(3)
P2' C3' 1.818(2)
P2' C14' 1.820(2)
P2' C10' 1.886(2)
P3' C19' 1.828(2)
P3' C4' 1.831(2)
P3' C15' 1.898(3)
Si1' C1' 1.853(2)
Si1' C3' 1.870(2)
Si1' C2' 1.874(3)
Si1' C4' 1.883(2)
C1' H1'A 0.9800
C1' H1'B 0.9800
C1' H1'C 0.9800
C2' H2'A 0.9900
C2' H2'B 0.9900
C3' H3'A 0.9900
C3' H3'B 0.9900
C4' H4'A 0.9900
C4' H4'B 0.9900
C5' C7' 1.533(4)
C5' C6' 1.537(5)
C5' C8' 1.540(4)
C6' H6'A 0.9800
C6' H6'B 0.9800
C6' H6'C 0.9800
C7' H7'A 0.9800
C7' H7'B 0.9800
C7' H7'C 0.9800
C8' H8'A 0.9800
C8' H8'B 0.9800
C8' H8'C 0.9800
C9' H9'A 0.9800
C9' H9'B 0.9800
C9' H9'C 0.9800
C10' C12' 1.530(4)
C10' C13' 1.532(3)
C10' C11' 1.538(4)
C11' H11A 0.9800
C11' H11B 0.9800
C11' H11C 0.9800
C12' H12A 0.9800
C12' H12B 0.9800
C12' H12C 0.9800
C13' H13A 0.9800
C13' H13B 0.9800
C13' H13C 0.9800
C14' H14A 0.9800
C14' H14B 0.9800
C14' H14C 0.9800
C15' C17' 1.528(4)
C15' C16' 1.529(4)
C15' C18' 1.533(4)
C16' H16A 0.9800
C16' H16B 0.9800
C16' H16C 0.9800
C17' H17A 0.9800
C17' H17B 0.9800
C17' H17C 0.9800
C18' H18A 0.9800
C18' H18B 0.9800
C18' H18C 0.9800
C19' H19A 0.9800
C19' H19B 0.9800
C19' H19C 0.9800
C20' C21' 1.367(4)
C20' C25' 1.532(4)
C20' H20 0.9500
C21' C22' 1.529(3)
C21' H21 0.9500
C22' C23' 1.523(4)
C22' C26' 1.540(4)
C22' H22 1.0000
C23' C24' 1.425(4)
C23' H23 0.9500
C24' C25' 1.529(3)
C24' H24 0.9500
C25' C26' 1.539(4)
C25' H25 1.0000
C26' H26A 0.9900
C26' H26B 0.9900
S1A O3A 1.397(3)
S1A O2A 1.413(4)
S1A O1A 1.417(3)
S1A C1A 1.798(3)
F1A C1A 1.290(4)
F2A C1A 1.326(4)
F3A C1A 1.271(4)
S1A' O2A' 1.418(3)
S1A' O1A' 1.428(3)
S1A' O3A' 1.428(3)
S1A' C1A' 1.824(3)
F1A' C1A' 1.333(4)
F2A' C1A' 1.336(4)
F3A' C1A' 1.295(4)
